data_2206687
loop_
_publ_author_name
'S\/lawomir Krawczyk'
'Maria Gdaniec'

_publ_section_title
;
 Polymorph \b of 1<i>H</i>-benzotriazole
;
_journal_coeditor_code FL6181
_journal_issue 9
_journal_name_full 'Acta Crystallographica Section E'
_journal_page_first o2967
_journal_page_last o2969
_journal_paper_doi 10.1107/S1600536805025523
_journal_volume 61
_journal_year 2005
_chemical_formula_iupac 'C6 H5 N3'
_chemical_formula_moiety 'C6 H5 N3'
_chemical_formula_sum 'C6 H5 N3'
_chemical_formula_weight 119.13
_chemical_melting_point 372
_chemical_name_systematic
;
1H-Triazole
;
_space_group_IT_number 2
_symmetry_cell_setting triclinic
_symmetry_space_group_name_Hall '-P 1'
_symmetry_space_group_name_H-M 'P -1'
_atom_sites_solution_hydrogens difmap
_atom_sites_solution_primary direct
_atom_sites_solution_secondary difmap
_audit_creation_method SHELXL-97
_cell_angle_alpha 72.63(3)
_cell_angle_beta 87.15(2)
_cell_angle_gamma 86.23(3)
_cell_formula_units_Z 10
_cell_length_a 4.2422(11)
_cell_length_b 17.827(6)
_cell_length_c 20.685(7)
_cell_measurement_reflns_used 1854
_cell_measurement_temperature 294(2)
_cell_measurement_theta_max 25
_cell_measurement_theta_min 3
_cell_volume 1489.0(8)
_computing_cell_refinement 'CrysAlis CCD'
_computing_data_collection 'CrysAlis CCD (Oxford Diffraction, 2004)'
_computing_data_reduction 'CrysAlis RED (Oxford Diffraction, 2004)'
_computing_molecular_graphics
;
Stereochemical Workstation Operation Manual (Siemens, 1989) and  MERCURY
(Bruno et al., 2002)
;
_computing_publication_material SHELXL97
_computing_structure_refinement 'SHELXL97 (Sheldrick, 1997)'
_computing_structure_solution 'SHELXS97 (Sheldrick, 1997)'
_diffrn_ambient_temperature 294(2)
_diffrn_measured_fraction_theta_full 0.994
_diffrn_measured_fraction_theta_max 0.994
_diffrn_measurement_device_type 'Kuma KM4CCD \k geometry'
_diffrn_measurement_method \w
_diffrn_radiation_monochromator graphite
_diffrn_radiation_source 'fine-focus sealed tube'
_diffrn_radiation_type MoK\a
_diffrn_radiation_wavelength 0.71073
_diffrn_reflns_av_R_equivalents 0.0368
_diffrn_reflns_av_sigmaI/netI 0.0625
_diffrn_reflns_limit_h_max 4
_diffrn_reflns_limit_h_min -5
_diffrn_reflns_limit_k_max 21
_diffrn_reflns_limit_k_min -21
_diffrn_reflns_limit_l_max 21
_diffrn_reflns_limit_l_min -24
_diffrn_reflns_number 11571
_diffrn_reflns_theta_full 25.03
_diffrn_reflns_theta_max 25.03
_diffrn_reflns_theta_min 4.12
_diffrn_standards_decay_% 0
_diffrn_standards_number 0
_exptl_absorpt_coefficient_mu 0.088
_exptl_absorpt_correction_type none
_exptl_crystal_colour colorless
_exptl_crystal_density_diffrn 1.329
_exptl_crystal_density_method 'not measured'
_exptl_crystal_description needle
_exptl_crystal_F_000 620
_exptl_crystal_size_max 0.50
_exptl_crystal_size_mid 0.15
_exptl_crystal_size_min 0.03
_refine_diff_density_max 0.110
_refine_diff_density_min -0.180
_refine_ls_extinction_method none
_refine_ls_goodness_of_fit_ref 0.918
_refine_ls_hydrogen_treatment mixed
_refine_ls_matrix_type full
_refine_ls_number_parameters 426
_refine_ls_number_reflns 5181
_refine_ls_number_restraints 0
_refine_ls_restrained_S_all 0.918
_refine_ls_R_factor_all 0.1114
_refine_ls_R_factor_gt 0.0438
_refine_ls_shift/su_max 0.000
_refine_ls_shift/su_mean 0.000
_refine_ls_structure_factor_coef Fsqd
_refine_ls_weighting_details 'calc w = 1/[\s^2^(Fo^2^)+(0.0454P)^2^] where P = (Fo^2^+2Fc^2^)/3'
_refine_ls_weighting_scheme calc
_refine_ls_wR_factor_gt 0.0841
_refine_ls_wR_factor_ref 0.1054
_reflns_number_gt 2688
_reflns_number_total 5181
_reflns_threshold_expression I>2\s(I)
_cod_data_source_file fl6181.cif
_cod_data_source_block I
_cod_original_sg_symbol_Hall ' - P   1'
_cod_database_code 2206687
_cod_database_fobs_code 2206687

loop_
_symmetry_equiv_pos_as_xyz
'x, y, z'
'-x, -y, -z'

loop_
_atom_site_label
_atom_site_fract_x
_atom_site_fract_y
_atom_site_fract_z
_atom_site_U_iso_or_equiv
_atom_site_adp_type
_atom_site_calc_flag
_atom_site_refinement_flags
_atom_site_occupancy
_atom_site_type_symbol
N1A 0.3578(5) 0.33353(12) 0.15913(11) 0.0741(6) Uani d . 1 N
H1A 0.318(6) 0.3045(15) 0.1298(13) 0.114(10) Uiso d . 1 H
N2A 0.2496(5) 0.31403(11) 0.22389(11) 0.0847(6) Uani d . 1 N
N3A 0.3282(5) 0.36777(11) 0.25028(9) 0.0746(6) Uani d . 1 N
C4A 0.6165(6) 0.49234(13) 0.20429(12) 0.0720(7) Uani d . 1 C
H4A 0.6069 0.5071 0.2439 0.086 Uiso calc R 1 H
C5A 0.7569(6) 0.53672(14) 0.14663(16) 0.0847(8) Uani d . 1 C
H5A 0.8458 0.5830 0.1467 0.102 Uiso calc R 1 H
C6A 0.7722(6) 0.51507(16) 0.08708(14) 0.0893(8) Uani d . 1 C
H6A 0.8681 0.5477 0.0484 0.107 Uiso calc R 1 H
C7A 0.6507(6) 0.44742(15) 0.08379(11) 0.0788(7) Uani d . 1 C
H7A 0.6642 0.4325 0.0443 0.095 Uiso calc R 1 H
C8A 0.5061(5) 0.40223(12) 0.14265(10) 0.0572(6) Uani d . 1 C
C9A 0.4867(5) 0.42346(12) 0.20166(10) 0.0551(6) Uani d . 1 C
N1B 0.1888(5) 0.30865(12) 0.39099(11) 0.0689(6) Uani d . 1 N
H1B 0.207(6) 0.3414(15) 0.3451(13) 0.127(11) Uiso d . 1 H
N2B 0.0046(5) 0.33190(12) 0.43684(12) 0.0860(6) Uani d . 1 N
N3B 0.0266(5) 0.27699(14) 0.49515(10) 0.0816(6) Uani d . 1 N
C4B 0.3349(7) 0.14555(16) 0.53218(11) 0.0794(8) Uani d . 1 C
H4B 0.2699 0.1310 0.5776 0.095 Uiso calc R 1 H
C5B 0.5380(7) 0.09846(16) 0.50662(14) 0.0878(8) Uani d . 1 C
H5B 0.6118 0.0504 0.5353 0.105 Uiso calc R 1 H
C6B 0.6388(6) 0.12011(16) 0.43874(13) 0.0816(7) Uani d . 1 C
H6B 0.7780 0.0860 0.4236 0.098 Uiso calc R 1 H
C7B 0.5410(5) 0.18886(15) 0.39433(11) 0.0679(6) Uani d . 1 C
H7B 0.6095 0.2030 0.3491 0.081 Uiso calc R 1 H
C8B 0.3333(5) 0.23747(14) 0.41948(10) 0.0559(6) Uani d . 1 C
C9B 0.2284(6) 0.21709(15) 0.48658(10) 0.0627(6) Uani d . 1 C
N1C -0.3832(5) 0.27657(11) 0.60894(10) 0.0665(5) Uani d . 1 N
H1C -0.237(6) 0.2751(14) 0.5685(13) 0.117(9) Uiso d . 1 H
N2C -0.3926(5) 0.21120(11) 0.66150(11) 0.0760(6) Uani d . 1 N
N3C -0.5863(5) 0.22501(11) 0.70836(9) 0.0717(5) Uani d . 1 N
C4C -0.9097(6) 0.3461(2) 0.71519(14) 0.0865(8) Uani d . 1 C
H4C -0.9981 0.3252 0.7584 0.104 Uiso calc R 1 H
C5C -0.9766(7) 0.4220(2) 0.6779(2) 0.1084(11) Uani d . 1 C
H5C -1.1134 0.4537 0.6963 0.130 Uiso calc R 1 H
C6C -0.8467(9) 0.45342(17) 0.6133(2) 0.1087(10) Uani d . 1 C
H6C -0.9002 0.5055 0.5898 0.130 Uiso calc R 1 H
C7C -0.6466(7) 0.41139(15) 0.58342(13) 0.0846(8) Uani d . 1 C
H7C -0.5623 0.4327 0.5399 0.102 Uiso calc R 1 H
C8C -0.5731(5) 0.33447(12) 0.62120(10) 0.0555(5) Uani d . 1 C
C9C -0.7017(5) 0.30125(14) 0.68522(10) 0.0577(6) Uani d . 1 C
N1D -0.7189(5) 0.06114(13) 0.78499(11) 0.0675(6) Uani d . 1 N
H1D -0.703(6) 0.1135(15) 0.7681(12) 0.107(10) Uiso d . 1 H
N2D -0.5531(5) 0.02014(14) 0.83986(10) 0.0781(6) Uani d . 1 N
N3D -0.5823(5) -0.05494(11) 0.84833(9) 0.0697(5) Uani d . 1 N
C4D -0.8592(5) -0.12914(12) 0.78373(11) 0.0608(6) Uani d . 1 C
H4D -0.8003 -0.1794 0.8108 0.073 Uiso calc R 1 H
C5D -1.0403(6) -0.11808(14) 0.72915(12) 0.0686(6) Uani d . 1 C
H5D -1.1036 -0.1615 0.7181 0.082 Uiso calc R 1 H
C6D -1.1332(5) -0.04258(15) 0.68933(11) 0.0701(6) Uani d . 1 C
H6D -1.2625 -0.0373 0.6530 0.084 Uiso calc R 1 H
C7D -1.0427(5) 0.02328(13) 0.70147(10) 0.0626(6) Uani d . 1 C
H7D -1.1036 0.0733 0.6741 0.075 Uiso calc R 1 H
C8D -0.8534(5) 0.01219(12) 0.75703(10) 0.0517(5) Uani d . 1 C
C9D -0.7645(5) -0.06242(12) 0.79778(10) 0.0508(5) Uani d . 1 C
N1E 0.2275(5) 0.17641(12) 0.05792(9) 0.0633(5) Uani d . 1 N
H1E 0.343(6) 0.1334(15) 0.0889(12) 0.112(10) Uiso d . 1 H
N2E 0.1896(5) 0.24789(13) 0.06686(10) 0.0756(6) Uani d . 1 N
N3E 0.0136(5) 0.29397(11) 0.01947(11) 0.0794(6) Uani d . 1 N
C4E -0.2484(6) 0.27152(18) -0.07915(13) 0.0885(8) Uani d . 1 C
H4E -0.3433 0.3217 -0.0961 0.106 Uiso calc R 1 H
C5E -0.2808(7) 0.2141(3) -0.10908(14) 0.1092(11) Uani d . 1 C
H5E -0.3993 0.2259 -0.1478 0.131 Uiso calc R 1 H
C6E -0.1437(8) 0.1388(2) -0.08395(16) 0.0993(10) Uani d . 1 C
H6E -0.1751 0.1016 -0.1060 0.119 Uiso calc R 1 H
C7E 0.0340(6) 0.11780(14) -0.02828(13) 0.0776(7) Uani d . 1 C
H3E 0.1266 0.0673 -0.0117 0.093 Uiso calc R 1 H
C8E 0.0711(5) 0.17539(12) 0.00272(10) 0.0520(5) Uani d . 1 C
C9E -0.0638(5) 0.25073(13) -0.02144(11) 0.0588(6) Uani d . 1 C

loop_
_atom_site_aniso_label
_atom_site_aniso_U_11
_atom_site_aniso_U_22
_atom_site_aniso_U_33
_atom_site_aniso_U_12
_atom_site_aniso_U_13
_atom_site_aniso_U_23
N1A 0.1034(17) 0.0589(13) 0.0643(14) -0.0004(12) -0.0179(12) -0.0232(11)
N2A 0.1135(18) 0.0603(13) 0.0753(15) -0.0148(12) -0.0070(12) -0.0095(11)
N3A 0.1010(16) 0.0642(13) 0.0578(12) -0.0091(12) -0.0027(11) -0.0157(11)
C4A 0.0752(18) 0.0674(16) 0.0815(17) -0.0017(14) -0.0030(14) -0.0346(14)
C5A 0.0757(19) 0.0594(16) 0.117(2) -0.0105(14) 0.0065(16) -0.0238(17)
C6A 0.093(2) 0.0743(19) 0.0840(19) 0.0003(16) 0.0194(15) -0.0027(15)
C7A 0.100(2) 0.0768(18) 0.0547(14) 0.0105(16) 0.0027(13) -0.0163(14)
C8A 0.0747(16) 0.0444(13) 0.0510(13) 0.0068(12) -0.0093(11) -0.0127(11)
C9A 0.0634(15) 0.0489(13) 0.0522(13) 0.0008(12) -0.0067(11) -0.0140(11)
N1B 0.0813(15) 0.0655(14) 0.0595(13) -0.0059(12) 0.0097(11) -0.0193(12)
N2B 0.1002(17) 0.0784(15) 0.0857(15) 0.0010(13) 0.0099(13) -0.0370(14)
N3B 0.0965(17) 0.0903(16) 0.0656(13) -0.0137(14) 0.0183(12) -0.0359(13)
C4B 0.102(2) 0.0887(19) 0.0449(13) -0.0337(17) -0.0018(14) -0.0098(15)
C5B 0.105(2) 0.0697(17) 0.084(2) -0.0047(17) -0.0262(16) -0.0129(16)
C6B 0.085(2) 0.085(2) 0.0794(18) 0.0030(16) -0.0085(15) -0.0325(16)
C7B 0.0713(17) 0.0801(17) 0.0553(14) -0.0069(14) 0.0035(12) -0.0248(14)
C8B 0.0627(15) 0.0588(15) 0.0489(13) -0.0108(13) 0.0030(11) -0.0192(11)
C9B 0.0761(17) 0.0717(16) 0.0456(13) -0.0217(14) 0.0079(12) -0.0234(13)
N1C 0.0865(15) 0.0583(13) 0.0553(12) 0.0000(11) 0.0066(11) -0.0199(11)
N2C 0.0982(17) 0.0518(12) 0.0800(14) 0.0012(11) -0.0097(12) -0.0226(12)
N3C 0.0920(16) 0.0619(14) 0.0598(12) -0.0189(12) 0.0010(11) -0.0134(10)
C4C 0.0743(19) 0.116(2) 0.0882(18) -0.0175(18) 0.0127(15) -0.0599(19)
C5C 0.078(2) 0.117(3) 0.165(3) 0.014(2) -0.009(2) -0.097(3)
C6C 0.108(3) 0.068(2) 0.154(3) 0.0121(19) -0.031(2) -0.038(2)
C7C 0.098(2) 0.0594(17) 0.0871(18) -0.0065(16) -0.0068(15) -0.0064(15)
C8C 0.0653(16) 0.0472(13) 0.0556(13) -0.0063(12) -0.0008(11) -0.0171(11)
C9C 0.0636(16) 0.0582(15) 0.0578(14) -0.0154(13) 0.0045(11) -0.0255(12)
N1D 0.0765(15) 0.0513(13) 0.0727(14) -0.0082(12) 0.0154(11) -0.0170(12)
N2D 0.0849(16) 0.0855(16) 0.0680(13) -0.0174(13) 0.0044(11) -0.0272(12)
N3D 0.0754(14) 0.0671(14) 0.0605(12) -0.0047(11) -0.0001(10) -0.0099(10)
C4D 0.0627(16) 0.0420(13) 0.0675(15) 0.0014(12) 0.0139(12) -0.0041(11)
C5D 0.0684(17) 0.0648(16) 0.0768(16) -0.0093(13) 0.0097(13) -0.0278(13)
C6D 0.0659(17) 0.0827(18) 0.0596(14) -0.0050(15) 0.0008(11) -0.0184(14)
C7D 0.0634(16) 0.0543(14) 0.0557(13) 0.0049(12) 0.0085(12) 0.0023(11)
C8D 0.0560(15) 0.0434(13) 0.0508(12) -0.0028(11) 0.0116(11) -0.0085(11)
C9D 0.0509(14) 0.0480(13) 0.0476(12) -0.0018(11) 0.0074(10) -0.0067(10)
N1E 0.0788(15) 0.0512(12) 0.0557(12) -0.0110(11) -0.0021(10) -0.0082(10)
N2E 0.1010(17) 0.0691(14) 0.0650(13) -0.0237(13) 0.0097(11) -0.0303(11)
N3E 0.0975(17) 0.0556(12) 0.0863(15) -0.0110(12) 0.0141(13) -0.0239(12)
C4E 0.0685(19) 0.099(2) 0.0742(18) -0.0063(16) -0.0002(15) 0.0110(17)
C5E 0.082(2) 0.177(4) 0.0628(18) -0.046(3) -0.0014(15) -0.019(2)
C6E 0.093(2) 0.144(3) 0.086(2) -0.051(2) 0.0214(18) -0.067(2)
C7E 0.0796(19) 0.0766(17) 0.0892(18) -0.0201(14) 0.0101(15) -0.0423(15)
C8E 0.0563(14) 0.0533(14) 0.0472(12) -0.0113(12) 0.0067(10) -0.0160(11)
C9E 0.0629(16) 0.0548(14) 0.0549(13) -0.0086(12) 0.0089(11) -0.0111(12)

loop_
_atom_type_symbol
_atom_type_description
_atom_type_scat_dispersion_real
_atom_type_scat_dispersion_imag
_atom_type_scat_source
C C 0.0033 0.0016 'International Tables Vol C Tables 4.2.6.8 and 6.1.1.4'
H H 0.0000 0.0000 'International Tables Vol C Tables 4.2.6.8 and 6.1.1.4'
N N 0.0061 0.0033 'International Tables Vol C Tables 4.2.6.8 and 6.1.1.4'

loop_
_geom_angle_atom_site_label_1
_geom_angle_atom_site_label_2
_geom_angle_atom_site_label_3
_geom_angle
N2A N1A C8A 110.8(2)
N2A N1A H1A 122.6(16)
C8A N1A H1A 126.4(15)
N3A N2A N1A 108.10(19)
N2A N3A C9A 108.51(17)
C5A C4A C9A 117.0(2)
C5A C4A H4A 121.5
C9A C4A H4A 121.5
C4A C5A C6A 121.9(2)
C4A C5A H5A 119.0
C6A C5A H5A 119.0
C7A C6A C5A 122.0(2)
C7A C6A H6A 119.0
C5A C6A H6A 119.0
C6A C7A C8A 116.1(2)
C6A C7A H7A 121.9
C8A C7A H7A 121.9
N1A C8A C9A 104.0(2)
N1A C8A C7A 133.6(2)
C9A C8A C7A 122.4(2)
N3A C9A C8A 108.61(18)
N3A C9A C4A 130.8(2)
C8A C9A C4A 120.6(2)
N2B N1B C8B 110.8(2)
N2B N1B H1B 120.9(16)
C8B N1B H1B 128.3(16)
N3B N2B N1B 108.2(2)
N2B N3B C9B 108.41(18)
C5B C4B C9B 116.7(2)
C5B C4B H4B 121.7
C9B C4B H4B 121.7
C4B C5B C6B 122.0(2)
C4B C5B H5B 119.0
C6B C5B H5B 119.0
C7B C6B C5B 122.1(2)
C7B C6B H6B 118.9
C5B C6B H6B 118.9
C6B C7B C8B 116.6(2)
C6B C7B H7B 121.7
C8B C7B H7B 121.7
N1B C8B C9B 104.5(2)
N1B C8B C7B 133.2(2)
C9B C8B C7B 122.3(2)
N3B C9B C8B 108.0(2)
N3B C9B C4B 131.7(2)
C8B C9B C4B 120.2(2)
N2C N1C C8C 110.64(19)
N2C N1C H1C 117.6(14)
C8C N1C H1C 131.7(14)
N3C N2C N1C 108.62(19)
N2C N3C C9C 107.78(18)
C5C C4C C9C 116.6(3)
C5C C4C H4C 121.7
C9C C4C H4C 121.7
C4C C5C C6C 121.9(3)
C4C C5C H5C 119.0
C6C C5C H5C 119.0
C7C C6C C5C 122.5(3)
C7C C6C H6C 118.8
C5C C6C H6C 118.8
C6C C7C C8C 116.1(3)
C6C C7C H7C 121.9
C8C C7C H7C 121.9
N1C C8C C9C 104.42(19)
N1C C8C C7C 132.8(2)
C9C C8C C7C 122.7(2)
N3C C9C C8C 108.5(2)
N3C C9C C4C 131.4(2)
C8C C9C C4C 120.1(2)
C8D N1D N2D 110.99(19)
C8D N1D H1D 128.3(16)
N2D N1D H1D 119.9(16)
N3D N2D N1D 107.78(19)
N2D N3D C9D 108.48(18)
C5D C4D C9D 117.6(2)
C5D C4D H4D 121.2
C9D C4D H4D 121.2
C4D C5D C6D 121.1(2)
C4D C5D H5D 119.4
C6D C5D H5D 119.4
C7D C6D C5D 122.6(2)
C7D C6D H6D 118.7
C5D C6D H6D 118.7
C6D C7D C8D 116.5(2)
C6D C7D H7D 121.7
C8D C7D H7D 121.7
N1D C8D C9D 104.30(19)
N1D C8D C7D 134.2(2)
C9D C8D C7D 121.5(2)
N3D C9D C8D 108.44(18)
N3D C9D C4D 130.9(2)
C8D C9D C4D 120.7(2)
N2E N1E C8E 109.84(19)
N2E N1E H1E 122.2(14)
C8E N1E H1E 127.9(14)
N3E N2E N1E 109.63(18)
N2E N3E C9E 107.18(18)
C5E C4E C9E 116.3(3)
C5E C4E H4E 121.9
C9E C4E H4E 121.9
C4E C5E C6E 122.5(3)
C4E C5E H5E 118.8
C6E C5E H5E 118.8
C7E C6E C5E 121.9(3)
C7E C6E H6E 119.0
C5E C6E H6E 119.0
C6E C7E C8E 116.5(3)
C6E C7E H3E 121.7
C8E C7E H3E 121.7
N1E C8E C9E 104.30(19)
N1E C8E C7E 133.2(2)
C9E C8E C7E 122.5(2)
N3E C9E C8E 109.05(19)
N3E C9E C4E 130.6(3)
C8E C9E C4E 120.4(2)

loop_
_geom_bond_atom_site_label_1
_geom_bond_atom_site_label_2
_geom_bond_distance
N1A N2A 1.345(2)
N1A C8A 1.357(3)
N1A H1A 0.93(3)
N2A N3A 1.304(2)
N3A C9A 1.369(2)
C4A C5A 1.353(3)
C4A C9A 1.395(3)
C4A H4A 0.9300
C5A C6A 1.394(3)
C5A H5A 0.9300
C6A C7A 1.363(3)
C6A H6A 0.9300
C7A C8A 1.383(3)
C7A H7A 0.9300
C8A C9A 1.379(3)
N1B N2B 1.342(2)
N1B C8B 1.349(3)
N1B H1B 0.96(3)
N2B N3B 1.310(2)
N3B C9B 1.372(3)
C4B C5B 1.360(3)
C4B C9B 1.403(3)
C4B H4B 0.9300
C5B C6B 1.393(3)
C5B H5B 0.9300
C6B C7B 1.348(3)
C6B H6B 0.9300
C7B C8B 1.386(3)
C7B H7B 0.9300
C8B C9B 1.384(3)
N1C N2C 1.337(2)
N1C C8C 1.344(3)
N1C H1C 1.02(3)
N2C N3C 1.309(2)
N3C C9C 1.365(3)
C4C C5C 1.361(4)
C4C C9C 1.397(3)
C4C H4C 0.9300
C5C C6C 1.388(4)
C5C H5C 0.9300
C6C C7C 1.343(4)
C6C H6C 0.9300
C7C C8C 1.385(3)
C7C H7C 0.9300
C8C C9C 1.380(3)
N1D C8D 1.350(3)
N1D N2D 1.354(3)
N1D H1D 0.90(3)
N2D N3D 1.310(2)
N3D C9D 1.373(2)
C4D C5D 1.355(3)
C4D C9D 1.393(3)
C4D H4D 0.9300
C5D C6D 1.395(3)
C5D H5D 0.9300
C6D C7D 1.354(3)
C6D H6D 0.9300
C7D C8D 1.393(3)
C7D H7D 0.9300
C8D C9D 1.385(3)
N1E N2E 1.340(2)
N1E C8E 1.354(2)
N1E H1E 0.96(3)
N2E N3E 1.306(2)
N3E C9E 1.367(3)
C4E C5E 1.362(4)
C4E C9E 1.402(3)
C4E H4E 0.9300
C5E C6E 1.387(4)
C5E H5E 0.9300
C6E C7E 1.352(4)
C6E H6E 0.9300
C7E C8E 1.384(3)
C7E H3E 0.9300
C8E C9E 1.381(3)

loop_
_geom_hbond_atom_site_label_D
_geom_hbond_atom_site_label_H
_geom_hbond_atom_site_label_A
_geom_hbond_site_symmetry_A
_geom_hbond_distance_DH
_geom_hbond_distance_HA
_geom_hbond_distance_DA
_geom_hbond_angle_DHA
N1A H1A N2E . 0.93(3) 1.99(3) 2.916(3) 174(2)
N1B H1B N3A . 0.96(3) 1.93(3) 2.831(3) 157(2)
N1C H1C N3B . 1.02(3) 1.83(3) 2.854(3) 178(2)
N1D H1D N3C . 0.90(3) 2.08(3) 2.954(3) 164(2)
N1E H1E N3D 2_556 0.96(3) 1.88(3) 2.841(3) 176(2)

loop_
_cod_related_entry_id
_cod_related_entry_database
_cod_related_entry_code
1 ChemSpider 6950
